data_4101918
loop_
_publ_author_name
'Scott R. Daly'
'Do Young Kim'
'Yu Yang'
'John R. Abelson'
'Gregory S. Girolami'

_publ_contact_author_address
;Department of Chemistry, Box 4-6
University of Illinois at Urbana-Champaign
600 South Mathews
Urbana, IL 61801
;
_publ_contact_author_email girolami@scs.illinois.edu
_publ_contact_author_fax '(217) 333-2685'
_publ_contact_author_name 'Gregory S. Girolami'
_publ_contact_author_phone '(217) 333-2729'
_publ_section_title
;
 Lanthanide N,N-Dimethylaminodiboranates: Highly Volatile Precursors for
 the Deposition of Lanthanide-Containing Thin Films
;
_journal_name_full 'Journal of the American Chemical Society'
_journal_page_first 2106
_journal_page_last 2107
_journal_paper_doi 10.1021/ja9098005
_journal_volume 132
_journal_year 2010
_chemical_formula_sum 'C6 H36 B6 N3 Sm'
_chemical_formula_weight 365.59
_chemical_name_systematic
; 
 ? 
;
_space_group_IT_number 14
_symmetry_cell_setting monoclinic
_symmetry_space_group_name_Hall '-P 2ybc'
_symmetry_space_group_name_H-M 'P 1 21/c 1'
_atom_sites_solution_hydrogens geom
_atom_sites_solution_primary direct
_atom_sites_solution_secondary difmap
_audit_creation_method SHELXL-97
_cell_angle_alpha 90.00
_cell_angle_beta 96.7440(10)
_cell_angle_gamma 90.00
_cell_formula_units_Z 4
_cell_length_a 15.8615(6)
_cell_length_b 10.1549(4)
_cell_length_c 11.3788(4)
_cell_measurement_reflns_used 3331
_cell_measurement_temperature 193(2)
_cell_measurement_theta_max 25.37
_cell_measurement_theta_min 2.39
_cell_volume 1820.12(12)
_computing_cell_refinement 'Bruker APEX'
_computing_data_collection 'Bruker APEX'
_computing_data_reduction 'Bruker SAINT'
_computing_molecular_graphics 'Bruker SHELXTL'
_computing_publication_material 'Bruker SHELXTL'
_computing_structure_refinement 'SHELXL-97 (Sheldrick, 1997)'
_computing_structure_solution 'SHELXS-97 (Sheldrick, 1990)'
_diffrn_ambient_temperature 193(2)
_diffrn_detector_area_resol_mean 8.33
_diffrn_measured_fraction_theta_full 0.999
_diffrn_measured_fraction_theta_max 0.999
_diffrn_measurement_device_type 'CCD area detector'
_diffrn_measurement_method 'psi and omega scans'
_diffrn_radiation_monochromator graphite
_diffrn_radiation_source 'fine-focus sealed tube'
_diffrn_radiation_type MoK\a
_diffrn_radiation_wavelength 0.71073
_diffrn_reflns_av_R_equivalents 0.0420
_diffrn_reflns_av_sigmaI/netI 0.0275
_diffrn_reflns_limit_h_max 19
_diffrn_reflns_limit_h_min -19
_diffrn_reflns_limit_k_max 12
_diffrn_reflns_limit_k_min -12
_diffrn_reflns_limit_l_max 13
_diffrn_reflns_limit_l_min -13
_diffrn_reflns_number 20727
_diffrn_reflns_theta_full 25.37
_diffrn_reflns_theta_max 25.37
_diffrn_reflns_theta_min 2.39
_exptl_absorpt_coefficient_mu 3.206
_exptl_absorpt_correction_T_max 0.35592
_exptl_absorpt_correction_T_min 0.21450
_exptl_absorpt_correction_type integration
_exptl_absorpt_process_details SHELXTL/XPREP
_exptl_crystal_colour yellow
_exptl_crystal_density_diffrn 1.334
_exptl_crystal_density_method 'not measured'
_exptl_crystal_description block
_exptl_crystal_F_000 740
_exptl_crystal_size_max 0.78
_exptl_crystal_size_mid 0.70
_exptl_crystal_size_min 0.46
_refine_diff_density_max 1.769
_refine_diff_density_min -1.610
_refine_diff_density_rms 0.145
_refine_ls_extinction_coef 0.0073(5)
_refine_ls_extinction_expression Fc^*^=kFc[1+0.001xFc^2^\l^3^/sin(2\q)]^-1/4^
_refine_ls_extinction_method SHELXL
_refine_ls_goodness_of_fit_ref 1.150
_refine_ls_hydrogen_treatment constr
_refine_ls_matrix_type full
_refine_ls_number_parameters 152
_refine_ls_number_reflns 3331
_refine_ls_number_restraints 0
_refine_ls_restrained_S_all 1.150
_refine_ls_R_factor_all 0.0321
_refine_ls_R_factor_gt 0.0314
_refine_ls_shift/su_max 0.001
_refine_ls_shift/su_mean 0.000
_refine_ls_structure_factor_coef Fsqd
_refine_ls_weighting_details 'calc w=1/[\s^2^(Fo^2^)+(0.0564P)^2^+1.1888P] where P=(Fo^2^+2Fc^2^)/3'
_refine_ls_weighting_scheme calc
_refine_ls_wR_factor_gt 0.0843
_refine_ls_wR_factor_ref 0.0849
_reflns_number_gt 3226
_reflns_number_total 3331
_reflns_threshold_expression >2sigma(I)
_cod_data_source_file ja9098005_si_004.cif
_cod_data_source_block fa77h_face
_cod_database_code 4101918

loop_
_symmetry_equiv_pos_as_xyz
'x, y, z'
'-x, y+1/2, -z+1/2'
'-x, -y, -z'
'x, -y-1/2, z-1/2'

loop_
_atom_site_label
_atom_site_type_symbol
_atom_site_fract_x
_atom_site_fract_y
_atom_site_fract_z
_atom_site_U_iso_or_equiv
_atom_site_adp_type
_atom_site_occupancy
_atom_site_symmetry_multiplicity
_atom_site_calc_flag
_atom_site_refinement_flags
_atom_site_disorder_assembly
_atom_site_disorder_group
Sm1 Sm 0.263713(8) 0.159230(14) 0.836391(11) 0.01562(12) Uani 1 1 d . . .
B1 B 0.2408(2) -0.1164(4) 0.7982(3) 0.0259(7) Uani 1 1 d . . .
H11 H 0.1918 -0.0344 0.7740 0.031 Uiso 1 1 d R . .
H12 H 0.3072 -0.0795 0.7826 0.031 Uiso 1 1 d R . .
H13 H 0.2235 -0.2072 0.7399 0.031 Uiso 1 1 d R . .
B2 B 0.2622(2) -0.0303(3) 1.0127(3) 0.0218(7) Uani 1 1 d . . .
H21 H 0.3237 0.0174 0.9887 0.026 Uiso 1 1 d R . .
H22 H 0.2074 0.0441 0.9970 0.026 Uiso 1 1 d R . .
H23 H 0.2711 -0.0610 1.1106 0.026 Uiso 1 1 d R . .
N1 N 0.24096(18) -0.1550(2) 0.9334(3) 0.0198(6) Uani 1 1 d . . .
C1 C 0.3049(2) -0.2589(3) 0.9655(3) 0.0283(7) Uani 1 1 d . . .
H1A H 0.3009 -0.2886 1.0466 0.042 Uiso 1 1 calc R . .
H1B H 0.3618 -0.2236 0.9602 0.042 Uiso 1 1 calc R . .
H1C H 0.2944 -0.3334 0.9110 0.042 Uiso 1 1 calc R . .
C2 C 0.1559(2) -0.2071(4) 0.9530(3) 0.0301(7) Uani 1 1 d . . .
H2A H 0.1419 -0.2829 0.9010 0.045 Uiso 1 1 calc R . .
H2B H 0.1130 -0.1382 0.9352 0.045 Uiso 1 1 calc R . .
H2C H 0.1568 -0.2346 1.0357 0.045 Uiso 1 1 calc R . .
B3 B 0.1718(2) 0.3812(4) 0.8884(3) 0.0233(7) Uani 1 1 d . . .
H31 H 0.1809 0.2943 0.9535 0.028 Uiso 1 1 d R . .
H32 H 0.2297 0.3889 0.8368 0.028 Uiso 1 1 d R . .
H33 H 0.1648 0.4771 0.9400 0.028 Uiso 1 1 d R . .
B4 B 0.0976(2) 0.2202(4) 0.7369(3) 0.0238(7) Uani 1 1 d . . .
H41 H 0.1014 0.1380 0.8068 0.029 Uiso 1 1 d R . .
H42 H 0.1580 0.2190 0.6902 0.029 Uiso 1 1 d R . .
H43 H 0.0392 0.2034 0.6685 0.029 Uiso 1 1 d R . .
N2 N 0.08947(18) 0.3578(3) 0.7992(3) 0.0215(6) Uani 1 1 d . . .
C3 C 0.0792(2) 0.4646(4) 0.7093(3) 0.0331(8) Uani 1 1 d . . .
H3A H 0.0297 0.4461 0.6518 0.050 Uiso 1 1 calc R . .
H3B H 0.1302 0.4693 0.6684 0.050 Uiso 1 1 calc R . .
H3C H 0.0711 0.5488 0.7485 0.050 Uiso 1 1 calc R . .
C4 C 0.0132(2) 0.3573(4) 0.8638(3) 0.0314(8) Uani 1 1 d . . .
H4A H 0.0054 0.4450 0.8968 0.047 Uiso 1 1 calc R . .
H4B H 0.0210 0.2926 0.9281 0.047 Uiso 1 1 calc R . .
H4C H -0.0369 0.3340 0.8091 0.047 Uiso 1 1 calc R . .
B5 B 0.3356(2) 0.2143(3) 0.6217(3) 0.0182(6) Uani 1 1 d . . .
H51 H 0.3075 0.1137 0.6425 0.022 Uiso 1 1 d R . .
H52 H 0.2991 0.2964 0.6638 0.022 Uiso 1 1 d R . .
H53 H 0.3296 0.2292 0.5209 0.022 Uiso 1 1 d R . .
B6 B 0.4374(2) 0.2053(4) 0.8125(3) 0.0233(7) Uani 1 1 d . . .
H61 H 0.3948 0.2833 0.8491 0.028 Uiso 1 1 d R . .
H62 H 0.4150 0.1020 0.8361 0.028 Uiso 1 1 d R . .
H63 H 0.5065 0.2205 0.8535 0.028 Uiso 1 1 d R . .
N3 N 0.43173(15) 0.2196(2) 0.6737(2) 0.0175(5) Uani 1 1 d . . .
C5 C 0.4804(2) 0.1108(3) 0.6235(3) 0.0260(7) Uani 1 1 d . . .
H5A H 0.4770 0.1209 0.5375 0.039 Uiso 1 1 calc R . .
H5B H 0.4560 0.0257 0.6423 0.039 Uiso 1 1 calc R . .
H5C H 0.5399 0.1146 0.6581 0.039 Uiso 1 1 calc R . .
C6 C 0.4701(2) 0.3472(3) 0.6450(3) 0.0238(7) Uani 1 1 d . . .
H6A H 0.5293 0.3504 0.6810 0.036 Uiso 1 1 calc R . .
H6B H 0.4383 0.4196 0.6760 0.036 Uiso 1 1 calc R . .
H6C H 0.4680 0.3560 0.5589 0.036 Uiso 1 1 calc R . .

loop_
_atom_site_aniso_label
_atom_site_aniso_U_11
_atom_site_aniso_U_22
_atom_site_aniso_U_33
_atom_site_aniso_U_23
_atom_site_aniso_U_13
_atom_site_aniso_U_12
Sm1 0.01835(15) 0.01840(16) 0.01054(15) 0.00083(4) 0.00357(8) 0.00051(4)
B1 0.038(2) 0.0256(18) 0.0131(16) -0.0017(15) 0.0004(15) 0.0025(16)
B2 0.0273(17) 0.0226(17) 0.0161(16) -0.0004(13) 0.0053(13) -0.0012(14)
N1 0.0219(14) 0.0192(14) 0.0187(14) 0.0016(8) 0.0043(11) -0.0013(9)
C1 0.0289(16) 0.0250(16) 0.0315(17) 0.0038(13) 0.0060(13) 0.0058(13)
C2 0.0247(16) 0.0293(18) 0.0364(19) 0.0030(15) 0.0046(14) -0.0059(14)
B3 0.0275(18) 0.0236(17) 0.0190(16) -0.0030(14) 0.0033(13) 0.0013(15)
B4 0.0234(17) 0.030(2) 0.0180(17) -0.0042(14) 0.0016(13) 0.0005(14)
N2 0.0207(14) 0.0269(14) 0.0178(14) 0.0017(10) 0.0058(11) 0.0024(10)
C3 0.0328(18) 0.0340(19) 0.0322(19) 0.0088(15) 0.0017(15) 0.0079(14)
C4 0.0244(18) 0.045(2) 0.0263(19) -0.0001(14) 0.0091(15) 0.0068(14)
B5 0.0216(16) 0.0232(18) 0.0096(14) -0.0006(12) 0.0005(12) -0.0008(13)
B6 0.0198(16) 0.037(2) 0.0130(16) 0.0019(15) 0.0024(12) -0.0022(15)
N3 0.0200(12) 0.0225(14) 0.0106(11) 0.0002(9) 0.0043(9) 0.0006(10)
C5 0.0310(16) 0.0280(17) 0.0206(15) 0.0021(13) 0.0090(13) 0.0089(14)
C6 0.0260(18) 0.0279(18) 0.0178(17) -0.0015(11) 0.0035(14) -0.0066(11)

loop_
_atom_type_symbol
_atom_type_description
_atom_type_scat_dispersion_real
_atom_type_scat_dispersion_imag
_atom_type_scat_source
C C 0.0033 0.0016 'International Tables Vol C Tables 4.2.6.8 and 6.1.1.4'
H H 0.0000 0.0000 'International Tables Vol C Tables 4.2.6.8 and 6.1.1.4'
B B 0.0013 0.0007 'International Tables Vol C Tables 4.2.6.8 and 6.1.1.4'
N N 0.0061 0.0033 'International Tables Vol C Tables 4.2.6.8 and 6.1.1.4'
Sm Sm -0.1638 3.4418 'International Tables Vol C Tables 4.2.6.8 and 6.1.1.4'

loop_
_geom_angle_atom_site_label_1
_geom_angle_atom_site_label_2
_geom_angle_atom_site_label_3
_geom_angle
_geom_angle_site_symmetry_1
_geom_angle_site_symmetry_3
_geom_angle_publ_flag
B2 Sm1 B3 110.95(10) . . ?
B2 Sm1 B4 110.83(11) . . ?
B3 Sm1 B4 54.41(10) . . ?
B2 Sm1 B6 105.89(10) . . ?
B3 Sm1 B6 115.16(11) . . ?
B4 Sm1 B6 143.06(11) . . ?
B2 Sm1 B1 54.47(9) . . ?
B3 Sm1 B1 140.07(11) . . ?
B4 Sm1 B1 93.34(11) . . ?
B6 Sm1 B1 104.77(11) . . ?
B2 Sm1 B5 141.88(10) . . ?
B3 Sm1 B5 107.05(10) . . ?
B4 Sm1 B5 93.53(9) . . ?
B6 Sm1 B5 53.09(9) . . ?
B1 Sm1 B5 96.76(10) . . ?
B2 Sm1 H11 65.9 . . ?
B3 Sm1 H11 119.7 . . ?
B4 Sm1 H11 70.3 . . ?
B6 Sm1 H11 123.6 . . ?
B1 Sm1 H11 23.1 . . ?
B5 Sm1 H11 97.7 . . ?
B2 Sm1 H12 63.4 . . ?
B3 Sm1 H12 163.7 . . ?
B4 Sm1 H12 111.8 . . ?
B6 Sm1 H12 81.1 . . ?
B1 Sm1 H12 23.8 . . ?
B5 Sm1 H12 80.8 . . ?
H11 Sm1 H12 44.1 . . ?
B2 Sm1 H21 24.1 . . ?
B3 Sm1 H21 120.8 . . ?
B4 Sm1 H21 134.9 . . ?
B6 Sm1 H21 81.9 . . ?
B1 Sm1 H21 63.1 . . ?
B5 Sm1 H21 125.2 . . ?
H11 Sm1 H21 81.4 . . ?
H12 Sm1 H21 60.8 . . ?
B2 Sm1 H22 24.3 . . ?
B3 Sm1 H22 88.9 . . ?
B4 Sm1 H22 89.9 . . ?
B6 Sm1 H22 126.8 . . ?
B1 Sm1 H22 65.8 . . ?
B5 Sm1 H22 162.4 . . ?
H11 Sm1 H22 67.3 . . ?
H12 Sm1 H22 82.0 . . ?
H21 Sm1 H22 46.1 . . ?
B2 Sm1 H31 86.8 . . ?
B3 Sm1 H31 24.2 . . ?
B4 Sm1 H31 63.3 . . ?
B6 Sm1 H31 123.9 . . ?
B1 Sm1 H31 125.2 . . ?
B5 Sm1 H31 131.1 . . ?
H11 Sm1 H31 111.6 . . ?
H12 Sm1 H31 146.6 . . ?
H21 Sm1 H31 98.0 . . ?
H22 Sm1 H31 65.5 . . ?
B2 Sm1 H32 130.7 . . ?
B3 Sm1 H32 24.2 . . ?
B4 Sm1 H32 65.5 . . ?
B6 Sm1 H32 93.5 . . ?
B1 Sm1 H32 158.9 . . ?
B5 Sm1 H32 85.6 . . ?
H11 Sm1 H32 135.8 . . ?
H12 Sm1 H32 166.0 . . ?
H21 Sm1 H32 131.5 . . ?
H22 Sm1 H32 111.4 . . ?
H31 Sm1 H32 46.1 . . ?
B2 Sm1 H41 86.7 . . ?
B3 Sm1 H41 63.5 . . ?
B4 Sm1 H41 24.1 . . ?
B6 Sm1 H41 166.3 . . ?
B1 Sm1 H41 77.8 . . ?
B5 Sm1 H41 113.4 . . ?
H11 Sm1 H41 56.2 . . ?
H12 Sm1 H41 100.3 . . ?
H21 Sm1 H41 110.8 . . ?
H22 Sm1 H41 66.8 . . ?
H31 Sm1 H41 61.1 . . ?
H32 Sm1 H41 81.9 . . ?
B2 Sm1 H42 129.5 . . ?
B3 Sm1 H42 65.5 . . ?
B4 Sm1 H42 23.4 . . ?
B6 Sm1 H42 121.3 . . ?
B1 Sm1 H42 94.6 . . ?
B5 Sm1 H42 70.2 . . ?
H11 Sm1 H42 73.4 . . ?
H12 Sm1 H42 105.4 . . ?
H21 Sm1 H42 152.5 . . ?
H22 Sm1 H42 111.7 . . ?
H31 Sm1 H42 81.5 . . ?
H32 Sm1 H42 66.4 . . ?
H41 Sm1 H42 45.0 . . ?
B2 Sm1 H51 123.3 . . ?
B3 Sm1 H51 124.0 . . ?
B4 Sm1 H51 91.8 . . ?
B6 Sm1 H51 64.0 . . ?
B1 Sm1 H51 73.7 . . ?
B5 Sm1 H51 23.2 . . ?
H11 Sm1 H51 75.3 . . ?
H12 Sm1 H51 60.0 . . ?
H21 Sm1 H51 114.6 . . ?
H22 Sm1 H51 139.5 . . ?
H31 Sm1 H51 147.4 . . ?
H32 Sm1 H51 106.0 . . ?
H41 Sm1 H51 104.7 . . ?
H42 Sm1 H51 69.9 . . ?
B2 Sm1 H52 164.6 . . ?
B3 Sm1 H52 83.6 . . ?
B4 Sm1 H52 81.3 . . ?
B6 Sm1 H52 61.8 . . ?
B1 Sm1 H52 117.3 . . ?
B5 Sm1 H52 23.5 . . ?
H11 Sm1 H52 111.9 . . ?
H12 Sm1 H52 103.9 . . ?
H21 Sm1 H52 143.0 . . ?
H22 Sm1 H52 170.8 . . ?
H31 Sm1 H52 107.6 . . ?
H32 Sm1 H52 62.3 . . ?
H41 Sm1 H52 104.8 . . ?
H42 Sm1 H52 60.1 . . ?
H51 Sm1 H52 44.5 . . ?
B2 Sm1 H61 113.4 . . ?
B3 Sm1 H61 91.9 . . ?
B4 Sm1 H61 131.8 . . ?
B6 Sm1 H61 23.6 . . ?
B1 Sm1 H61 127.8 . . ?
B5 Sm1 H61 61.6 . . ?
H11 Sm1 H61 147.1 . . ?
H12 Sm1 H61 104.4 . . ?
H21 Sm1 H61 90.3 . . ?
H22 Sm1 H61 126.6 . . ?
H31 Sm1 H61 101.0 . . ?
H32 Sm1 H61 71.6 . . ?
H41 Sm1 H61 153.3 . . ?
H42 Sm1 H61 117.0 . . ?
H51 Sm1 H61 79.5 . . ?
H52 Sm1 H61 59.4 . . ?
B2 Sm1 H62 85.9 . . ?
B3 Sm1 H62 136.4 . . ?
B4 Sm1 H62 156.4 . . ?
B6 Sm1 H62 23.7 . . ?
B1 Sm1 H62 82.8 . . ?
B5 Sm1 H62 64.0 . . ?
H11 Sm1 H62 103.9 . . ?
H12 Sm1 H62 59.9 . . ?
H21 Sm1 H62 63.3 . . ?
H22 Sm1 H62 109.4 . . ?
H31 Sm1 H62 136.8 . . ?
H32 Sm1 H62 116.6 . . ?
H41 Sm1 H62 160.1 . . ?
H42 Sm1 H62 133.4 . . ?
H51 Sm1 H62 64.7 . . ?
H52 Sm1 H62 79.9 . . ?
H61 Sm1 H62 45.1 . . ?
N1 B1 Sm1 96.26(17) . . ?
N1 B1 H11 109.5 . . ?
Sm1 B1 H11 52.9 . . ?
N1 B1 H12 109.4 . . ?
Sm1 B1 H12 66.5 . . ?
H11 B1 H12 109.5 . . ?
N1 B1 H13 109.5 . . ?
Sm1 B1 H13 153.3 . . ?
H11 B1 H13 109.5 . . ?
H12 B1 H13 109.5 . . ?
N1 B2 Sm1 99.40(18) . . ?
N1 B2 H21 109.5 . . ?
Sm1 B2 H21 57.2 . . ?
N1 B2 H22 109.5 . . ?
Sm1 B2 H22 60.2 . . ?
H21 B2 H22 109.5 . . ?
N1 B2 H23 109.4 . . ?
Sm1 B2 H23 151.2 . . ?
H21 B2 H23 109.5 . . ?
H22 B2 H23 109.5 . . ?
C1 N1 C2 108.4(2) . . ?
C1 N1 B2 109.8(3) . . ?
C2 N1 B2 109.8(3) . . ?
C1 N1 B1 109.8(3) . . ?
C2 N1 B1 109.5(3) . . ?
B2 N1 B1 109.5(2) . . ?
N1 C1 H1A 109.5 . . ?
N1 C1 H1B 109.5 . . ?
H1A C1 H1B 109.5 . . ?
N1 C1 H1C 109.5 . . ?
H1A C1 H1C 109.5 . . ?
H1B C1 H1C 109.5 . . ?
N1 C2 H2A 109.5 . . ?
N1 C2 H2B 109.5 . . ?
H2A C2 H2B 109.5 . . ?
N1 C2 H2C 109.5 . . ?
H2A C2 H2C 109.5 . . ?
H2B C2 H2C 109.5 . . ?
N2 B3 Sm1 98.99(18) . . ?
N2 B3 H31 109.4 . . ?
Sm1 B3 H31 59.1 . . ?
N2 B3 H32 109.5 . . ?
Sm1 B3 H32 58.5 . . ?
H31 B3 H32 109.5 . . ?
N2 B3 H33 109.6 . . ?
Sm1 B3 H33 151.4 . . ?
H31 B3 H33 109.5 . . ?
H32 B3 H33 109.5 . . ?
N2 B4 Sm1 97.83(18) . . ?
N2 B4 H41 109.4 . . ?
Sm1 B4 H41 65.9 . . ?
N2 B4 H42 109.5 . . ?
Sm1 B4 H42 52.5 . . ?
H41 B4 H42 109.5 . . ?
N2 B4 H43 109.5 . . ?
Sm1 B4 H43 151.8 . . ?
H41 B4 H43 109.5 . . ?
H42 B4 H43 109.5 . . ?
C3 N2 C4 108.2(3) . . ?
C3 N2 B3 110.4(3) . . ?
C4 N2 B3 110.0(3) . . ?
C3 N2 B4 110.2(3) . . ?
C4 N2 B4 109.4(3) . . ?
B3 N2 B4 108.5(2) . . ?
N2 C3 H3A 109.5 . . ?
N2 C3 H3B 109.5 . . ?
H3A C3 H3B 109.5 . . ?
N2 C3 H3C 109.5 . . ?
H3A C3 H3C 109.5 . . ?
H3B C3 H3C 109.5 . . ?
N2 C4 H4A 109.5 . . ?
N2 C4 H4B 109.5 . . ?
H4A C4 H4B 109.5 . . ?
N2 C4 H4C 109.5 . . ?
H4A C4 H4C 109.5 . . ?
H4B C4 H4C 109.5 . . ?
N3 B5 Sm1 98.73(16) . . ?
N3 B5 H51 109.6 . . ?
Sm1 B5 H51 56.6 . . ?
N3 B5 H52 109.4 . . ?
Sm1 B5 H52 61.2 . . ?
H51 B5 H52 109.5 . . ?
N3 B5 H53 109.4 . . ?
Sm1 B5 H53 151.7 . . ?
H51 B5 H53 109.5 . . ?
H52 B5 H53 109.5 . . ?
N3 B6 Sm1 99.72(17) . . ?
N3 B6 H61 109.4 . . ?
Sm1 B6 H61 57.4 . . ?
N3 B6 H62 109.6 . . ?
Sm1 B6 H62 59.8 . . ?
H61 B6 H62 109.5 . . ?
N3 B6 H63 109.5 . . ?
Sm1 B6 H63 150.8 . . ?
H61 B6 H63 109.5 . . ?
H62 B6 H63 109.5 . . ?
C6 N3 C5 108.5(2) . . ?
C6 N3 B5 110.6(2) . . ?
C5 N3 B5 110.6(2) . . ?
C6 N3 B6 108.9(2) . . ?
C5 N3 B6 110.0(2) . . ?
B5 N3 B6 108.2(2) . . ?
N3 C5 H5A 109.5 . . ?
N3 C5 H5B 109.5 . . ?
H5A C5 H5B 109.5 . . ?
N3 C5 H5C 109.5 . . ?
H5A C5 H5C 109.5 . . ?
H5B C5 H5C 109.5 . . ?
N3 C6 H6A 109.5 . . ?
N3 C6 H6B 109.5 . . ?
H6A C6 H6B 109.5 . . ?
N3 C6 H6C 109.5 . . ?
H6A C6 H6C 109.5 . . ?
H6B C6 H6C 109.5 . . ?

loop_
_geom_bond_atom_site_label_1
_geom_bond_atom_site_label_2
_geom_bond_distance
_geom_bond_site_symmetry_2
_geom_bond_publ_flag
Sm1 B2 2.782(3) . ?
Sm1 B3 2.785(4) . ?
Sm1 B4 2.812(4) . ?
Sm1 B6 2.839(3) . ?
Sm1 B1 2.849(4) . ?
Sm1 B5 2.869(3) . ?
Sm1 H11 2.3418 . ?
Sm1 H12 2.6124 . ?
Sm1 H21 2.3659 . ?
Sm1 H22 2.4263 . ?
Sm1 H31 2.4067 . ?
Sm1 H32 2.3938 . ?
Sm1 H41 2.5667 . ?
Sm1 H42 2.3001 . ?
Sm1 H51 2.4336 . ?
Sm1 H52 2.5248 . ?
Sm1 H61 2.4217 . ?
Sm1 H62 2.4695 . ?
B1 N1 1.588(4) . ?
B1 H11 1.1501 . ?
B1 H12 1.1501 . ?
B1 H13 1.1501 . ?
B2 N1 1.568(4) . ?
B2 H21 1.1501 . ?
B2 H22 1.1501 . ?
B2 H23 1.1501 . ?
N1 C1 1.480(4) . ?
N1 C2 1.490(4) . ?
C1 H1A 0.9800 . ?
C1 H1B 0.9800 . ?
C1 H1C 0.9800 . ?
C2 H2A 0.9800 . ?
C2 H2B 0.9800 . ?
C2 H2C 0.9800 . ?
B3 N2 1.575(4) . ?
B3 H31 1.1500 . ?
B3 H32 1.1501 . ?
B3 H33 1.1501 . ?
B4 N2 1.579(4) . ?
B4 H41 1.1500 . ?
B4 H42 1.1501 . ?
B4 H43 1.1500 . ?
N2 C3 1.486(4) . ?
N2 C4 1.487(4) . ?
C3 H3A 0.9800 . ?
C3 H3B 0.9800 . ?
C3 H3C 0.9800 . ?
C4 H4A 0.9800 . ?
C4 H4B 0.9800 . ?
C4 H4C 0.9800 . ?
B5 N3 1.571(4) . ?
B5 H51 1.1501 . ?
B5 H52 1.1500 . ?
B5 H53 1.1501 . ?
B6 N3 1.578(4) . ?
B6 H61 1.1501 . ?
B6 H62 1.1501 . ?
B6 H63 1.1501 . ?
N3 C6 1.484(4) . ?
N3 C5 1.499(4) . ?
C5 H5A 0.9800 . ?
C5 H5B 0.9800 . ?
C5 H5C 0.9800 . ?
C6 H6A 0.9800 . ?
C6 H6B 0.9800 . ?
C6 H6C 0.9800 . ?
